data_2202218
loop_
_publ_author_name
'Dale, Sophie H.'
'Elsegood, Mark R. J.'

_publ_section_title
;
 Triethyl benzene-1,3,5-tricarboxylate
;
_journal_issue 6
_journal_name_full 'Acta Crystallographica Section E'
_journal_page_first o836
_journal_page_last o837
_journal_paper_doi 10.1107/S1600536803010250
_journal_volume 59
_journal_year 2003
_chemical_formula_iupac 'C15 H18 O6'
_chemical_formula_moiety 'C15 H18 O6'
_chemical_formula_sum 'C15 H18 O6'
_chemical_formula_weight 294.29
_chemical_name_common 'Trimesic acid triethyl ester'
_chemical_name_systematic
;
Triethyl benzene-1,3,5-tricarboxylate
;
_space_group_IT_number 170
_symmetry_cell_setting hexagonal
_symmetry_space_group_name_Hall 'P 65'
_symmetry_space_group_name_H-M 'P 65'
_atom_sites_solution_hydrogens geom
_atom_sites_solution_primary direct
_atom_sites_solution_secondary direct
_audit_creation_method SHELXL-97
_cell_angle_alpha 90.00
_cell_angle_beta 90.00
_cell_angle_gamma 120.00
_cell_formula_units_Z 6
_cell_length_a 11.3438(17)
_cell_length_b 11.3438(17)
_cell_length_c 19.665(4)
_cell_measurement_reflns_used 4977
_cell_measurement_temperature 150(2)
_cell_measurement_theta_max 27.89
_cell_measurement_theta_min 2.32
_cell_volume 2191.5(6)
_computing_cell_refinement 'SAINT (Siemens, 1994)'
_computing_data_collection 'SMART (Siemens, 1994)'
_computing_data_reduction SAINT
_computing_molecular_graphics SHELXTL
_computing_publication_material 'SHELXTL and local programs'
_computing_structure_refinement 'SHELXTL (Bruker, 1997)'
_computing_structure_solution 'SIR92 (Altomare et al., 1994)'
_diffrn_ambient_temperature 150(2)
_diffrn_measured_fraction_theta_full 0.999
_diffrn_measured_fraction_theta_max 0.948
_diffrn_measurement_device_type 'Bruker SMART 1000 CCD'
_diffrn_measurement_method \w
_diffrn_radiation_monochromator graphite
_diffrn_radiation_source 'sealed tube'
_diffrn_radiation_type MoK\a
_diffrn_radiation_wavelength 0.71073
_diffrn_reflns_av_R_equivalents 0.0376
_diffrn_reflns_av_sigmaI/netI 0.0289
_diffrn_reflns_limit_h_max 14
_diffrn_reflns_limit_h_min -14
_diffrn_reflns_limit_k_max 14
_diffrn_reflns_limit_k_min -14
_diffrn_reflns_limit_l_max 26
_diffrn_reflns_limit_l_min -26
_diffrn_reflns_number 19450
_diffrn_reflns_theta_full 26.00
_diffrn_reflns_theta_max 28.84
_diffrn_reflns_theta_min 2.07
_diffrn_standards_decay_% 0
_diffrn_standards_number 0
_exptl_absorpt_coefficient_mu 0.104
_exptl_absorpt_correction_T_max 0.991
_exptl_absorpt_correction_T_min 0.910
_exptl_absorpt_correction_type multi-scan
_exptl_absorpt_process_details '(SADABS; Sheldrick, 2001)'
_exptl_crystal_colour Colourless
_exptl_crystal_density_diffrn 1.338
_exptl_crystal_density_method 'not measured'
_exptl_crystal_description Block
_exptl_crystal_F_000 936
_exptl_crystal_size_max 0.37
_exptl_crystal_size_mid 0.25
_exptl_crystal_size_min 0.09
_refine_diff_density_max 0.273
_refine_diff_density_min -0.239
_refine_ls_extinction_coef 0.0005(2)
_refine_ls_extinction_expression Fc^*^=kFc[1+0.001xFc^2^\l^3^/sin(2\q)]^-1/4^
_refine_ls_extinction_method SHELXL97
_refine_ls_goodness_of_fit_ref 1.029
_refine_ls_hydrogen_treatment constr
_refine_ls_matrix_type full
_refine_ls_number_parameters 194
_refine_ls_number_reflns 3515
_refine_ls_number_restraints 1
_refine_ls_restrained_S_all 1.029
_refine_ls_R_factor_all 0.0799
_refine_ls_R_factor_gt 0.0425
_refine_ls_shift/su_max <0.001
_refine_ls_shift/su_mean 0.000
_refine_ls_structure_factor_coef Fsqd
_refine_ls_weighting_details 'calc w = 1/[\s^2^(Fo^2^)+(0.0469P)^2^+1.115P] where P = (Fo^2^+2Fc^2^)/3'
_refine_ls_weighting_scheme calc
_refine_ls_wR_factor_gt 0.0975
_refine_ls_wR_factor_ref 0.1224
_reflns_number_gt 2448
_reflns_number_total 3515
_reflns_threshold_expression I>2\s(I)
_cod_data_source_file wn6156.cif
_cod_data_source_block I
_cod_depositor_comments
;
The following automatic conversions were performed:
'_geom_bond_publ_flag' value 'Y' changed to 'y' according to
'/home/saulius/struct/CIF-dictionaries/cif_core.dic' dictionary named
'cif_core.dic' version 2.4.1 from 2010-06-29 (6 times).

Automatic conversion script
Id: cif_fix_enum 1527 2010-12-29 10:47:43Z saulius 

The following automatic conversions were performed:

'_geom_bond_publ_flag' value 'Y' changed to 'y' according to
/home/saulius/struct/CIF-dictionaries/cif_core.dic dictionary named
'cif_core.dic' version 2.4.1 from 2010-06-29 (6 times).

Automatic conversion script
Id: cif_fix_values 1715 2011-07-08 13:25:40Z adriana 

The following automatic conversions were performed:

'_atom_sites_solution_secondary' value 'direct methods' was changed
to 'direct'.

Automatic conversion script
Id: cif_fix_values 6452 2018-10-05 10:23:21Z andrius 
;
_cod_database_code 2202218
_cod_database_fobs_code 2202218

loop_
_symmetry_equiv_pos_as_xyz
'x, y, z'
'x-y, x, z+5/6'
'-y, x-y, z+2/3'
'-x, -y, z+1/2'
'-x+y, -x, z+1/3'
'y, -x+y, z+1/6'

loop_
_atom_site_label
_atom_site_fract_x
_atom_site_fract_y
_atom_site_fract_z
_atom_site_U_iso_or_equiv
_atom_site_adp_type
_atom_site_calc_flag
_atom_site_refinement_flags
_atom_site_occupancy
_atom_site_disorder_assembly
_atom_site_disorder_group
_atom_site_type_symbol
C1 0.2827(2) 0.2794(2) 0.48183(14) 0.0221(5) Uani d . 1 . . C
C2 0.2420(2) 0.3761(2) 0.48402(14) 0.0241(5) Uani d . 1 . . C
H2 0.3084 0.4702 0.4838 0.029 Uiso calc R 1 . . H
C3 0.1043(2) 0.3362(2) 0.48652(14) 0.0222(5) Uani d . 1 . . C
C4 0.0069(2) 0.1977(2) 0.48731(13) 0.0236(5) Uani d . 1 . . C
H4 -0.0871 0.1698 0.4900 0.028 Uiso calc R 1 . . H
C5 0.0476(2) 0.1008(2) 0.48414(13) 0.0222(5) Uani d . 1 . . C
C6 0.1853(2) 0.1410(2) 0.48142(13) 0.0239(5) Uani d . 1 . . C
H6 0.2130 0.0746 0.4793 0.029 Uiso calc R 1 . . H
C7 0.4319(2) 0.3279(2) 0.48111(14) 0.0253(5) Uani d . 1 . . C
O1 0.51962(17) 0.44676(17) 0.47984(12) 0.0362(5) Uani d . 1 . . O
O2 0.45666(15) 0.22437(16) 0.48303(10) 0.0280(4) Uani d . 1 . . O
C8 0.5996(2) 0.2602(2) 0.48419(18) 0.0319(5) Uani d . 1 . . C
H8A 0.6479 0.3232 0.5223 0.048 Uiso calc R 1 . . H
H8B 0.6450 0.3051 0.4411 0.048 Uiso calc R 1 . . H
C9 0.6014(3) 0.1297(3) 0.49311(17) 0.0348(6) Uani d . 1 . . C
H9A 0.5595 0.0883 0.5368 0.052 Uiso calc R 1 . . H
H9B 0.6956 0.1487 0.4923 0.052 Uiso calc R 1 . . H
H9C 0.5502 0.0671 0.4561 0.052 Uiso calc R 1 . . H
C10 0.0542(2) 0.4355(2) 0.48695(14) 0.0263(5) Uani d . 1 . . C
O3 -0.06424(18) 0.40346(18) 0.49229(12) 0.0392(5) Uani d . 1 . . O
O4 0.15618(15) 0.56416(16) 0.48140(10) 0.0275(4) Uani d . 1 . . O
C11 0.1159(3) 0.6686(2) 0.47950(17) 0.0338(6) Uani d . 1 . . C
H11A 0.0780 0.6740 0.5240 0.051 Uiso calc R 1 . . H
H11B 0.0459 0.6465 0.4441 0.051 Uiso calc R 1 . . H
C12 0.2416(3) 0.8010(3) 0.4636(2) 0.0467(9) Uani d . 1 . . C
H12A 0.3106 0.8208 0.4986 0.070 Uiso calc R 1 . . H
H12B 0.2194 0.8741 0.4626 0.070 Uiso calc R 1 . . H
H12C 0.2771 0.7948 0.4191 0.070 Uiso calc R 1 . . H
C13 -0.0534(2) -0.0480(2) 0.48425(14) 0.0236(5) Uani d . 1 . . C
O5 -0.02254(18) -0.13599(16) 0.48252(13) 0.0358(4) Uani d . 1 . . O
O6 -0.18161(16) -0.07265(15) 0.48634(11) 0.0277(4) Uani d . 1 . . O
C14 -0.2880(2) -0.2150(2) 0.48817(18) 0.0322(6) Uani d . 1 . . C
H14A -0.2700 -0.2632 0.5251 0.048 Uiso calc R 1 . . H
H14B -0.2912 -0.2598 0.4445 0.048 Uiso calc R 1 . . H
C15 -0.4198(3) -0.2188(3) 0.5004(2) 0.0501(10) Uani d . 1 . . C
H15A -0.4181 -0.1808 0.5454 0.075 Uiso calc R 1 . . H
H15B -0.4947 -0.3132 0.4984 0.075 Uiso calc R 1 . . H
H15C -0.4331 -0.1649 0.4655 0.075 Uiso calc R 1 . . H

loop_
_atom_site_aniso_label
_atom_site_aniso_U_11
_atom_site_aniso_U_22
_atom_site_aniso_U_33
_atom_site_aniso_U_12
_atom_site_aniso_U_13
_atom_site_aniso_U_23
C1 0.0211(11) 0.0208(10) 0.0249(11) 0.0108(9) 0.0004(10) 0.0003(10)
C2 0.0225(11) 0.0169(10) 0.0297(12) 0.0074(9) -0.0026(11) -0.0021(11)
C3 0.0227(11) 0.0198(11) 0.0244(12) 0.0109(9) -0.0006(11) -0.0016(10)
C4 0.0202(11) 0.0224(11) 0.0278(12) 0.0105(10) 0.0001(10) -0.0001(11)
C5 0.0212(11) 0.0185(11) 0.0240(12) 0.0078(9) 0.0007(10) 0.0003(10)
C6 0.0253(11) 0.0217(11) 0.0260(12) 0.0127(9) -0.0001(11) -0.0013(11)
C7 0.0218(11) 0.0242(11) 0.0309(13) 0.0123(10) -0.0006(11) -0.0002(11)
O1 0.0216(9) 0.0211(8) 0.0626(13) 0.0081(7) -0.0001(10) 0.0012(9)
O2 0.0190(8) 0.0256(9) 0.0405(10) 0.0120(7) 0.0003(8) -0.0010(9)
C8 0.0185(11) 0.0302(12) 0.0484(15) 0.0132(10) -0.0017(12) -0.0028(13)
C9 0.0250(13) 0.0342(14) 0.0501(16) 0.0185(11) -0.0002(12) 0.0013(13)
C10 0.0246(12) 0.0217(11) 0.0335(13) 0.0122(10) -0.0017(11) -0.0017(12)
O3 0.0235(9) 0.0281(10) 0.0680(14) 0.0145(8) 0.0007(10) -0.0027(10)
O4 0.0240(8) 0.0200(8) 0.0409(10) 0.0128(7) -0.0002(8) 0.0012(8)
C11 0.0346(14) 0.0253(12) 0.0488(17) 0.0206(11) 0.0010(13) 0.0031(13)
C12 0.0457(18) 0.0249(14) 0.074(3) 0.0211(13) 0.0140(15) 0.0044(14)
C13 0.0212(11) 0.0229(12) 0.0243(11) 0.0092(9) 0.0011(11) -0.0001(10)
O5 0.0289(9) 0.0226(9) 0.0559(12) 0.0127(8) 0.0022(10) -0.0006(10)
O6 0.0201(8) 0.0192(8) 0.0403(9) 0.0072(6) -0.0011(8) -0.0007(8)
C14 0.0236(12) 0.0173(12) 0.0488(15) 0.0050(10) -0.0004(13) 0.0017(12)
C15 0.0225(14) 0.0281(14) 0.087(3) 0.0029(11) 0.0055(14) -0.0146(15)

loop_
_atom_type_symbol
_atom_type_description
_atom_type_scat_dispersion_real
_atom_type_scat_dispersion_imag
_atom_type_scat_source
C C 0.0033 0.0016 'International Tables Vol C Tables 4.2.6.8 and 6.1.1.4'
H H 0.0000 0.0000 'International Tables Vol C Tables 4.2.6.8 and 6.1.1.4'
O O 0.0106 0.0060 'International Tables Vol C Tables 4.2.6.8 and 6.1.1.4'

loop_
_geom_angle_atom_site_label_1
_geom_angle_atom_site_label_2
_geom_angle_atom_site_label_3
_geom_angle
C2 C1 C6 120.0(2)
C2 C1 C7 118.21(19)
C6 C1 C7 121.7(2)
C1 C2 C3 120.4(2)
C1 C2 H2 119.8
C3 C2 H2 119.8
C2 C3 C4 119.6(2)
C2 C3 C10 122.8(2)
C4 C3 C10 117.52(19)
C5 C4 C3 119.95(19)
C5 C4 H4 120.0
C3 C4 H4 120.0
C4 C5 C6 120.3(2)
C4 C5 C13 121.54(19)
C6 C5 C13 118.2(2)
C5 C6 C1 119.6(2)
C5 C6 H6 120.2
C1 C6 H6 120.2
O1 C7 O2 124.1(2)
O1 C7 C1 124.0(2)
O2 C7 C1 111.90(19)
C7 O2 C8 116.57(18)
O2 C8 C9 106.71(19)
O2 C8 H8A 110.4
C9 C8 H8A 110.4
O2 C8 H8B 110.4
C9 C8 H8B 110.4
H8A C8 H8B 108.6
C8 C9 H9A 109.5
C8 C9 H9B 109.5
H9A C9 H9B 109.5
C8 C9 H9C 109.5
H9A C9 H9C 109.5
H9B C9 H9C 109.5
O3 C10 O4 124.0(2)
O3 C10 C3 124.0(2)
O4 C10 C3 111.99(19)
C10 O4 C11 115.73(18)
O4 C11 C12 106.9(2)
O4 C11 H11A 110.3
C12 C11 H11A 110.3
O4 C11 H11B 110.3
C12 C11 H11B 110.3
H11A C11 H11B 108.6
C11 C12 H12A 109.5
C11 C12 H12B 109.5
H12A C12 H12B 109.5
C11 C12 H12C 109.5
H12A C12 H12C 109.5
H12B C12 H12C 109.5
O5 C13 O6 124.1(2)
O5 C13 C5 123.8(2)
O6 C13 C5 112.10(18)
C13 O6 C14 116.39(18)
O6 C14 C15 107.4(2)
O6 C14 H14A 110.2
C15 C14 H14A 110.2
O6 C14 H14B 110.2
C15 C14 H14B 110.2
H14A C14 H14B 108.5
C14 C15 H15A 109.5
C14 C15 H15B 109.5
H15A C15 H15B 109.5
C14 C15 H15C 109.5
H15A C15 H15C 109.5
H15B C15 H15C 109.5

loop_
_geom_bond_atom_site_label_1
_geom_bond_atom_site_label_2
_geom_bond_site_symmetry_2
_geom_bond_distance
_geom_bond_publ_flag
C1 C2 . 1.387(3) ?
C1 C6 . 1.397(3) ?
C1 C7 . 1.495(3) ?
C2 C3 . 1.392(3) ?
C2 H2 . 0.9500 ?
C3 C4 . 1.397(3) ?
C3 C10 . 1.494(3) ?
C4 C5 . 1.391(3) ?
C4 H4 . 0.9500 ?
C5 C6 . 1.393(3) ?
C5 C13 . 1.493(3) ?
C6 H6 . 0.9500 ?
C7 O1 . 1.211(3) y
O2 C8 . 1.462(3) ?
C8 C9 . 1.500(3) ?
C8 H8A . 0.9900 ?
C8 H8B . 0.9900 ?
C9 H9A . 0.9800 ?
C9 H9B . 0.9800 ?
C9 H9C . 0.9800 ?
C10 O3 . 1.208(3) y
C13 O5 . 1.212(3) y
C7 O2 . 1.338(3) y
C10 O4 . 1.339(3) y
O4 C11 . 1.468(3) ?
C11 C12 . 1.499(4) ?
C11 H11A . 0.9900 ?
C11 H11B . 0.9900 ?
C12 H12A . 0.9800 ?
C12 H12B . 0.9800 ?
C12 H12C . 0.9800 ?
C13 O6 . 1.337(3) y
O6 C14 . 1.455(3) ?
C14 C15 . 1.494(4) ?
C14 H14A . 0.9900 ?
C14 H14B . 0.9900 ?
C15 H15A . 0.9800 ?
C15 H15B . 0.9800 ?
C15 H15C . 0.9800 ?

loop_
_geom_torsion_atom_site_label_1
_geom_torsion_atom_site_label_2
_geom_torsion_atom_site_label_3
_geom_torsion_atom_site_label_4
_geom_torsion
C6 C1 C2 C3 0.6(4)
C7 C1 C2 C3 -178.4(3)
C1 C2 C3 C4 0.5(4)
C1 C2 C3 C10 -178.2(3)
C2 C3 C4 C5 -1.4(4)
C10 C3 C4 C5 177.4(2)
C3 C4 C5 C6 1.2(4)
C3 C4 C5 C13 -179.5(2)
C4 C5 C6 C1 0.0(4)
C13 C5 C6 C1 -179.5(2)
C2 C1 C6 C5 -0.9(4)
C7 C1 C6 C5 178.1(2)
C2 C1 C7 O1 -2.8(4)
C6 C1 C7 O1 178.2(3)
C2 C1 C7 O2 176.3(2)
C6 C1 C7 O2 -2.7(4)
O1 C7 O2 C8 0.5(4)
C1 C7 O2 C8 -178.6(3)
C7 O2 C8 C9 174.6(3)
C2 C3 C10 O3 -176.4(3)
C4 C3 C10 O3 4.9(4)
C2 C3 C10 O4 3.0(4)
C4 C3 C10 O4 -175.7(3)
O3 C10 O4 C11 -2.2(4)
C3 C10 O4 C11 178.4(2)
C10 O4 C11 C12 -172.3(3)
C4 C5 C13 O5 -178.9(3)
C6 C5 C13 O5 0.5(4)
C4 C5 C13 O6 1.2(3)
C6 C5 C13 O6 -179.4(2)
O5 C13 O6 C14 1.4(4)
C5 C13 O6 C14 -178.7(2)
C13 O6 C14 C15 172.0(3)

loop_
_cod_related_entry_id
_cod_related_entry_database
_cod_related_entry_code
1 ChemSpider 197228
